data_7128339
loop_
_publ_author_name
'Liang, Qiuming'
'Hayashi, Kasumi'
'Zeng, Yimin'
'Jimenez-Santiago, Jose L'
'Song, Datong'

_publ_section_title
;
 Constructing fused N-heterocycles from unprotected mesoionic
 N-heterocyclic olefins and organic azides <i>via</i> diazo transfer.
;
_journal_issue 50
_journal_name_full 'Chemical communications (Cambridge, England)'
_journal_page_first 6137
_journal_page_last 6140
_journal_paper_doi 10.1039/d1cc02245h
_journal_volume 57
_journal_year 2021
_chemical_formula_sum 'C20 H23 N3'
_chemical_formula_weight 305.41
_space_group_crystal_system monoclinic
_space_group_IT_number 14
_space_group_name_Hall '-P 2yn'
_space_group_name_H-M_alt 'P 1 21/n 1'
_atom_sites_solution_hydrogens geom
_audit_creation_method SHELXL-2016/6
_audit_update_record
;
2021-04-08 deposited with the CCDC.	2021-05-19 downloaded from the CCDC.
;
_cell_angle_alpha 90
_cell_angle_beta 100.393(12)
_cell_angle_gamma 90
_cell_formula_units_Z 4
_cell_length_a 12.944(4)
_cell_length_b 9.040(4)
_cell_length_c 14.465(5)
_cell_measurement_reflns_used 18766
_cell_measurement_temperature 150(2)
_cell_measurement_theta_max 32.342
_cell_measurement_theta_min 3.644
_cell_volume 1664.8(11)
_computing_structure_refinement 'SHELXL-2016/6 (Sheldrick, 2016)'
_computing_structure_solution 'SHELXT 2018/2 (Sheldrick, 2018)'
_diffrn_ambient_temperature 150(2)
_diffrn_measured_fraction_theta_full 0.994
_diffrn_measured_fraction_theta_max 0.874
_diffrn_measurement_device_type 'Bruker Kappa Photon II'
_diffrn_measurement_method 'omega and phi scans'
_diffrn_radiation_type MoK\a
_diffrn_radiation_wavelength 0.71073
_diffrn_reflns_av_R_equivalents 0.0283
_diffrn_reflns_av_unetI/netI 0.0420
_diffrn_reflns_Laue_measured_fraction_full 0.994
_diffrn_reflns_Laue_measured_fraction_max 0.874
_diffrn_reflns_limit_h_max 19
_diffrn_reflns_limit_h_min -16
_diffrn_reflns_limit_k_max 12
_diffrn_reflns_limit_k_min -11
_diffrn_reflns_limit_l_max 19
_diffrn_reflns_limit_l_min -21
_diffrn_reflns_number 18766
_diffrn_reflns_point_group_measured_fraction_full 0.994
_diffrn_reflns_point_group_measured_fraction_max 0.874
_diffrn_reflns_theta_full 25.242
_diffrn_reflns_theta_max 32.342
_diffrn_reflns_theta_min 3.644
_exptl_absorpt_coefficient_mu 0.073
_exptl_absorpt_correction_T_max 0.7464
_exptl_absorpt_correction_T_min 0.6827
_exptl_absorpt_correction_type multi-scan
_exptl_absorpt_process_details
;
 SADABS 2016/2: Krause, L., Herbst-Irmer, R., Sheldrick G.M. & Stalke D.,
 J. Appl. Cryst. 48 (2015) 3-10
;
_exptl_crystal_colour 'dark blue purple'
_exptl_crystal_density_diffrn 1.218
_exptl_crystal_description block
_exptl_crystal_F_000 656
_exptl_crystal_size_max 0.600
_exptl_crystal_size_mid 0.400
_exptl_crystal_size_min 0.400
_refine_diff_density_max 0.328
_refine_diff_density_min -0.224
_refine_diff_density_rms 0.046
_refine_ls_extinction_method none
_refine_ls_goodness_of_fit_ref 1.100
_refine_ls_hydrogen_treatment constr
_refine_ls_matrix_type full
_refine_ls_number_parameters 212
_refine_ls_number_reflns 5210
_refine_ls_number_restraints 0
_refine_ls_restrained_S_all 1.100
_refine_ls_R_factor_all 0.0729
_refine_ls_R_factor_gt 0.0462
_refine_ls_shift/su_max 0.000
_refine_ls_shift/su_mean 0.000
_refine_ls_structure_factor_coef Fsqd
_refine_ls_weighting_details 'w=1/[\s^2^(Fo^2^)+(0.0849P)^2^] where P=(Fo^2^+2Fc^2^)/3'
_refine_ls_weighting_scheme calc
_refine_ls_wR_factor_gt 0.1348
_refine_ls_wR_factor_ref 0.1448
_reflns_Friedel_coverage 0.000
_reflns_number_gt 3647
_reflns_number_total 5210
_reflns_threshold_expression 'I > 2\s(I)'
_cod_data_source_file d1cc02245h2.cif
_cod_data_source_block wl478
_cod_depositor_comments 'Adding full bibliography for 7128333--7128355.cif.'
_cod_original_cell_volume 1664.8(10)
_cod_original_sg_symbol_H-M 'P 21/n'
_cod_database_code 7128339
_shelx_shelxl_version_number 2016/6
_shelx_space_group_comment
;
The symmetry employed for this shelxl refinement is uniquely defined
by the following loop, which should always be used as a source of
symmetry information in preference to the above space-group names.
They are only intended as comments.
;
_shelx_estimated_absorpt_t_min 0.958
_shelx_estimated_absorpt_t_max 0.971

loop_
_space_group_symop_operation_xyz
'x, y, z'
'-x+1/2, y+1/2, -z+1/2'
'-x, -y, -z'
'x-1/2, -y-1/2, z-1/2'

loop_
_atom_site_label
_atom_site_type_symbol
_atom_site_fract_x
_atom_site_fract_y
_atom_site_fract_z
_atom_site_U_iso_or_equiv
_atom_site_adp_type
_atom_site_occupancy
_atom_site_site_symmetry_order
_atom_site_calc_flag
_atom_site_refinement_flags_posn
_atom_site_refinement_flags_adp
_atom_site_refinement_flags_occupancy
_atom_site_disorder_assembly
_atom_site_disorder_group
N1 N 0.01293(6) 0.27182(11) 0.43005(6) 0.0291(2) Uani 1 1 d . . . . .
C1 C 0.03110(8) 0.73953(14) 0.33158(8) 0.0342(3) Uani 1 1 d . . . . .
H1 H 0.091444 0.709179 0.374978 0.041 Uiso 1 1 calc R U . . .
N2 N 0.10324(7) 0.20680(11) 0.47235(6) 0.0296(2) Uani 1 1 d . . . . .
C2 C 0.03073(9) 0.87758(14) 0.29111(9) 0.0399(3) Uani 1 1 d . . . . .
H2 H 0.090434 0.939784 0.307140 0.048 Uiso 1 1 calc R U . . .
N3 N 0.17338(6) 0.31114(10) 0.46814(6) 0.0253(2) Uani 1 1 d . . . . .
C3 C -0.05546(9) 0.92717(14) 0.22734(8) 0.0376(3) Uani 1 1 d . . . . .
H3 H -0.055450 1.022006 0.199054 0.045 Uiso 1 1 calc R U . . .
C4 C -0.14157(9) 0.83408(14) 0.20617(8) 0.0353(3) Uani 1 1 d . . . . .
H4 H -0.201588 0.866155 0.162998 0.042 Uiso 1 1 calc R U . . .
C5 C -0.14195(8) 0.69615(14) 0.24637(8) 0.0320(3) Uani 1 1 d . . . . .
H5 H -0.202519 0.635598 0.230339 0.038 Uiso 1 1 calc R U . . .
C6 C -0.05479(7) 0.64168(12) 0.31091(7) 0.0269(2) Uani 1 1 d . . . . .
C7 C -0.05855(7) 0.49605(12) 0.34882(7) 0.0283(2) Uani 1 1 d . . . . .
H7 H -0.125595 0.449975 0.339433 0.034 Uiso 1 1 calc R U . . .
C8 C 0.02434(7) 0.41432(12) 0.39767(7) 0.0259(2) Uani 1 1 d . . . . .
C9 C 0.13378(7) 0.43672(12) 0.42547(7) 0.0259(2) Uani 1 1 d . . . . .
H9 H 0.171946 0.523447 0.415906 0.031 Uiso 1 1 calc R U . . .
C10 C 0.28140(8) 0.28115(12) 0.50670(7) 0.0246(2) Uani 1 1 d . . . . .
C11 C 0.35910(8) 0.33772(12) 0.46234(8) 0.0292(2) Uani 1 1 d . . . . .
H11 H 0.341094 0.397651 0.407863 0.035 Uiso 1 1 calc R U . . .
C12 C 0.46329(8) 0.30606(12) 0.49815(8) 0.0286(2) Uani 1 1 d . . . . .
H12 H 0.516426 0.346102 0.467997 0.034 Uiso 1 1 calc R U . . .
C13 C 0.49230(7) 0.21714(11) 0.57714(7) 0.0236(2) Uani 1 1 d . . . . .
C14 C 0.41155(8) 0.16311(13) 0.62041(7) 0.0293(2) Uani 1 1 d . . . . .
H14 H 0.428971 0.102974 0.674854 0.035 Uiso 1 1 calc R U . . .
C15 C 0.30703(8) 0.19480(13) 0.58616(7) 0.0298(2) Uani 1 1 d . . . . .
H15 H 0.253583 0.157525 0.617008 0.036 Uiso 1 1 calc R U . . .
C16 C 0.60712(7) 0.17901(12) 0.61677(7) 0.0255(2) Uani 1 1 d . . . . .
C17 C 0.61736(9) 0.01882(13) 0.65060(9) 0.0376(3) Uani 1 1 d . . . . .
H17A H 0.587150 -0.047140 0.598996 0.056 Uiso 1 1 calc R U . . .
H17B H 0.579773 0.006086 0.703120 0.056 Uiso 1 1 calc R U . . .
H17C H 0.691736 -0.005320 0.671409 0.056 Uiso 1 1 calc R U . . .
C18 C 0.64710(9) 0.28126(13) 0.70019(8) 0.0344(3) Uani 1 1 d . . . . .
H18A H 0.641044 0.384476 0.679201 0.052 Uiso 1 1 calc R U . . .
H18B H 0.720835 0.258478 0.725357 0.052 Uiso 1 1 calc R U . . .
H18C H 0.604974 0.266154 0.749298 0.052 Uiso 1 1 calc R U . . .
C19 C 0.67590(8) 0.19895(15) 0.54160(8) 0.0371(3) Uani 1 1 d . . . . .
H19A H 0.647435 0.139337 0.486269 0.056 Uiso 1 1 calc R U . . .
H19B H 0.747746 0.166791 0.566889 0.056 Uiso 1 1 calc R U . . .
H19C H 0.676421 0.303441 0.523665 0.056 Uiso 1 1 calc R U . . .
C20 C -0.08347(9) 0.18778(14) 0.41821(9) 0.0389(3) Uani 1 1 d . . . . .
H20A H -0.108654 0.169228 0.351185 0.058 Uiso 1 1 calc R U . . .
H20B H -0.136592 0.243816 0.443949 0.058 Uiso 1 1 calc R U . . .
H20C H -0.070567 0.093263 0.451472 0.058 Uiso 1 1 calc R U . . .

loop_
_atom_site_aniso_label
_atom_site_aniso_U_11
_atom_site_aniso_U_22
_atom_site_aniso_U_33
_atom_site_aniso_U_23
_atom_site_aniso_U_13
_atom_site_aniso_U_12
N1 0.0199(4) 0.0368(6) 0.0295(5) 0.0023(4) 0.0015(3) -0.0030(3)
C1 0.0267(5) 0.0344(6) 0.0367(6) -0.0027(5) -0.0065(4) 0.0038(4)
N2 0.0214(4) 0.0341(5) 0.0326(5) 0.0026(4) 0.0033(3) -0.0034(3)
C2 0.0309(6) 0.0338(7) 0.0510(7) -0.0023(6) -0.0031(5) -0.0002(5)
N3 0.0205(4) 0.0292(5) 0.0260(4) -0.0003(3) 0.0032(3) -0.0012(3)
C3 0.0359(6) 0.0353(7) 0.0401(6) -0.0002(5) 0.0030(5) 0.0086(5)
C4 0.0281(5) 0.0429(7) 0.0331(6) -0.0007(5) 0.0007(4) 0.0118(5)
C5 0.0192(5) 0.0434(7) 0.0320(6) -0.0038(5) 0.0011(4) 0.0038(4)
C6 0.0209(4) 0.0360(6) 0.0234(5) -0.0053(4) 0.0030(4) 0.0052(4)
C7 0.0191(4) 0.0381(6) 0.0274(5) -0.0024(5) 0.0030(4) -0.0011(4)
C8 0.0223(5) 0.0336(6) 0.0220(5) -0.0037(4) 0.0047(4) -0.0014(4)
C9 0.0218(4) 0.0281(5) 0.0271(5) -0.0015(4) 0.0026(4) 0.0007(4)
C10 0.0198(4) 0.0265(5) 0.0267(5) -0.0021(4) 0.0023(4) -0.0001(4)
C11 0.0250(5) 0.0284(6) 0.0342(6) 0.0086(4) 0.0052(4) 0.0004(4)
C12 0.0221(5) 0.0276(6) 0.0365(6) 0.0060(4) 0.0064(4) -0.0022(4)
C13 0.0211(4) 0.0231(5) 0.0259(5) -0.0020(4) 0.0026(4) -0.0023(3)
C14 0.0250(5) 0.0379(6) 0.0242(5) 0.0058(4) 0.0027(4) -0.0008(4)
C15 0.0235(5) 0.0402(7) 0.0262(5) 0.0043(4) 0.0059(4) -0.0025(4)
C16 0.0210(5) 0.0263(5) 0.0276(5) -0.0001(4) 0.0005(4) -0.0015(4)
C17 0.0281(5) 0.0286(6) 0.0537(7) 0.0041(5) 0.0011(5) 0.0029(4)
C18 0.0332(6) 0.0336(7) 0.0326(6) -0.0024(5) -0.0046(5) -0.0030(4)
C19 0.0224(5) 0.0544(8) 0.0344(6) 0.0021(5) 0.0045(4) 0.0009(5)
C20 0.0248(5) 0.0451(7) 0.0456(7) 0.0042(6) 0.0028(5) -0.0083(5)

loop_
_atom_type_symbol
_atom_type_description
_atom_type_scat_dispersion_real
_atom_type_scat_dispersion_imag
_atom_type_scat_source
C C 0.0033 0.0016 'International Tables Vol C Tables 4.2.6.8 and 6.1.1.4'
H H 0.0000 0.0000 'International Tables Vol C Tables 4.2.6.8 and 6.1.1.4'
N N 0.0061 0.0033 'International Tables Vol C Tables 4.2.6.8 and 6.1.1.4'

loop_
_geom_angle_atom_site_label_1
_geom_angle_atom_site_label_2
_geom_angle_atom_site_label_3
_geom_angle
_geom_angle_site_symmetry_1
_geom_angle_site_symmetry_3
_geom_angle_publ_flag
N2 N1 C8 114.85(8) . . ?
N2 N1 C20 118.87(10) . . ?
C8 N1 C20 126.20(9) . . ?
C2 C1 C6 122.41(10) . . ?
C2 C1 H1 118.8 . . ?
C6 C1 H1 118.8 . . ?
N3 N2 N1 102.38(9) . . ?
C1 C2 C3 121.05(11) . . ?
C1 C2 H2 119.5 . . ?
C3 C2 H2 119.5 . . ?
N2 N3 C9 114.55(9) . . ?
N2 N3 C10 118.54(9) . . ?
C9 N3 C10 126.90(9) . . ?
C4 C3 C2 117.96(12) . . ?
C4 C3 H3 121.0 . . ?
C2 C3 H3 121.0 . . ?
C5 C4 C3 121.38(10) . . ?
C5 C4 H4 119.3 . . ?
C3 C4 H4 119.3 . . ?
C4 C5 C6 122.03(11) . . ?
C4 C5 H5 119.0 . . ?
C6 C5 H5 119.0 . . ?
C1 C6 C5 115.17(11) . . ?
C1 C6 C7 125.19(9) . . ?
C5 C6 C7 119.64(10) . . ?
C8 C7 C6 127.52(10) . . ?
C8 C7 H7 116.2 . . ?
C6 C7 H7 116.2 . . ?
C7 C8 N1 123.16(9) . . ?
C7 C8 C9 135.33(10) . . ?
N1 C8 C9 101.48(9) . . ?
N3 C9 C8 106.73(9) . . ?
N3 C9 H9 126.6 . . ?
C8 C9 H9 126.6 . . ?
C15 C10 C11 120.63(9) . . ?
C15 C10 N3 120.12(9) . . ?
C11 C10 N3 119.24(9) . . ?
C10 C11 C12 119.35(10) . . ?
C10 C11 H11 120.3 . . ?
C12 C11 H11 120.3 . . ?
C11 C12 C13 121.78(9) . . ?
C11 C12 H12 119.1 . . ?
C13 C12 H12 119.1 . . ?
C12 C13 C14 117.13(9) . . ?
C12 C13 C16 122.45(9) . . ?
C14 C13 C16 120.42(9) . . ?
C15 C14 C13 121.89(10) . . ?
C15 C14 H14 119.1 . . ?
C13 C14 H14 119.1 . . ?
C10 C15 C14 119.20(9) . . ?
C10 C15 H15 120.4 . . ?
C14 C15 H15 120.4 . . ?
C17 C16 C13 110.83(8) . . ?
C17 C16 C18 108.79(9) . . ?
C13 C16 C18 108.99(9) . . ?
C17 C16 C19 108.09(9) . . ?
C13 C16 C19 110.84(9) . . ?
C18 C16 C19 109.26(9) . . ?
C16 C17 H17A 109.5 . . ?
C16 C17 H17B 109.5 . . ?
H17A C17 H17B 109.5 . . ?
C16 C17 H17C 109.5 . . ?
H17A C17 H17C 109.5 . . ?
H17B C17 H17C 109.5 . . ?
C16 C18 H18A 109.5 . . ?
C16 C18 H18B 109.5 . . ?
H18A C18 H18B 109.5 . . ?
C16 C18 H18C 109.5 . . ?
H18A C18 H18C 109.5 . . ?
H18B C18 H18C 109.5 . . ?
C16 C19 H19A 109.5 . . ?
C16 C19 H19B 109.5 . . ?
H19A C19 H19B 109.5 . . ?
C16 C19 H19C 109.5 . . ?
H19A C19 H19C 109.5 . . ?
H19B C19 H19C 109.5 . . ?
N1 C20 H20A 109.5 . . ?
N1 C20 H20B 109.5 . . ?
H20A C20 H20B 109.5 . . ?
N1 C20 H20C 109.5 . . ?
H20A C20 H20C 109.5 . . ?
H20B C20 H20C 109.5 . . ?

loop_
_geom_bond_atom_site_label_1
_geom_bond_atom_site_label_2
_geom_bond_distance
_geom_bond_site_symmetry_2
_geom_bond_publ_flag
N1 N2 1.3522(13) . ?
N1 C8 1.3878(15) . ?
N1 C20 1.4444(14) . ?
C1 C2 1.3781(18) . ?
C1 C6 1.4100(15) . ?
C1 H1 0.9500 . ?
N2 N3 1.3183(12) . ?
C2 C3 1.3875(16) . ?
C2 H2 0.9500 . ?
N3 C9 1.3485(14) . ?
N3 C10 1.4346(13) . ?
C3 C4 1.3861(17) . ?
C3 H3 0.9500 . ?
C4 C5 1.3762(17) . ?
C4 H4 0.9500 . ?
C5 C6 1.4166(15) . ?
C5 H5 0.9500 . ?
C6 C7 1.4304(16) . ?
C7 C8 1.3866(14) . ?
C7 H7 0.9500 . ?
C8 C9 1.4155(14) . ?
C9 H9 0.9500 . ?
C10 C15 1.3796(15) . ?
C10 C11 1.3848(14) . ?
C11 C12 1.3845(14) . ?
C11 H11 0.9500 . ?
C12 C13 1.3922(15) . ?
C12 H12 0.9500 . ?
C13 C14 1.3995(14) . ?
C13 C16 1.5326(14) . ?
C14 C15 1.3842(14) . ?
C14 H14 0.9500 . ?
C15 H15 0.9500 . ?
C16 C17 1.5267(16) . ?
C16 C18 1.5339(15) . ?
C16 C19 1.5351(15) . ?
C17 H17A 0.9800 . ?
C17 H17B 0.9800 . ?
C17 H17C 0.9800 . ?
C18 H18A 0.9800 . ?
C18 H18B 0.9800 . ?
C18 H18C 0.9800 . ?
C19 H19A 0.9800 . ?
C19 H19B 0.9800 . ?
C19 H19C 0.9800 . ?
C20 H20A 0.9800 . ?
C20 H20B 0.9800 . ?
C20 H20C 0.9800 . ?

loop_
_geom_torsion_atom_site_label_1
_geom_torsion_atom_site_label_2
_geom_torsion_atom_site_label_3
_geom_torsion_atom_site_label_4
_geom_torsion
_geom_torsion_site_symmetry_1
_geom_torsion_site_symmetry_2
_geom_torsion_site_symmetry_3
_geom_torsion_site_symmetry_4
_geom_torsion_publ_flag
C8 N1 N2 N3 1.00(11) . . . . ?
C20 N1 N2 N3 177.93(10) . . . . ?
C6 C1 C2 C3 0.02(19) . . . . ?
N1 N2 N3 C9 -0.56(11) . . . . ?
N1 N2 N3 C10 -179.63(8) . . . . ?
C1 C2 C3 C4 0.54(18) . . . . ?
C2 C3 C4 C5 -0.43(18) . . . . ?
C3 C4 C5 C6 -0.26(18) . . . . ?
C2 C1 C6 C5 -0.67(17) . . . . ?
C2 C1 C6 C7 178.58(11) . . . . ?
C4 C5 C6 C1 0.79(16) . . . . ?
C4 C5 C6 C7 -178.51(10) . . . . ?
C1 C6 C7 C8 -12.52(17) . . . . ?
C5 C6 C7 C8 166.70(10) . . . . ?
C6 C7 C8 N1 -178.58(9) . . . . ?
C6 C7 C8 C9 -1.29(19) . . . . ?
N2 N1 C8 C7 177.03(9) . . . . ?
C20 N1 C8 C7 0.36(17) . . . . ?
N2 N1 C8 C9 -1.02(11) . . . . ?
C20 N1 C8 C9 -177.69(10) . . . . ?
N2 N3 C9 C8 -0.04(12) . . . . ?
C10 N3 C9 C8 178.94(9) . . . . ?
C7 C8 C9 N3 -177.08(11) . . . . ?
N1 C8 C9 N3 0.60(10) . . . . ?
N2 N3 C10 C15 -35.43(14) . . . . ?
C9 N3 C10 C15 145.63(11) . . . . ?
N2 N3 C10 C11 143.49(10) . . . . ?
C9 N3 C10 C11 -35.46(15) . . . . ?
C15 C10 C11 C12 0.40(17) . . . . ?
N3 C10 C11 C12 -178.50(9) . . . . ?
C10 C11 C12 C13 0.80(17) . . . . ?
C11 C12 C13 C14 -1.30(17) . . . . ?
C11 C12 C13 C16 179.01(10) . . . . ?
C12 C13 C14 C15 0.65(17) . . . . ?
C16 C13 C14 C15 -179.66(10) . . . . ?
C11 C10 C15 C14 -1.04(17) . . . . ?
N3 C10 C15 C14 177.86(10) . . . . ?
C13 C14 C15 C10 0.50(18) . . . . ?
C12 C13 C16 C17 -141.24(11) . . . . ?
C14 C13 C16 C17 39.08(14) . . . . ?
C12 C13 C16 C18 99.07(12) . . . . ?
C14 C13 C16 C18 -80.61(13) . . . . ?
C12 C13 C16 C19 -21.22(14) . . . . ?
C14 C13 C16 C19 159.10(10) . . . . ?
